data_1568198
loop_
_publ_author_name
'Kosaka, Wataru'
'Nemoto, Honoka'
'Nagano, Kohei'
'Kawaguchi, Shogo'
'Sugimoto, Kunihisa'
'Miyasaka, Hitoshi'

_publ_section_title
;
 Inter-layer magnetic tuning by gas adsorption in &#x3c0;-stacked
 pillared-layer framework magnets.
;
_journal_issue 4
_journal_name_full 'Chemical science'
_journal_page_first 791
_journal_page_last 800
_journal_paper_doi 10.1039/d2sc06337a
_journal_volume 14
_journal_year 2023
_chemical_formula_moiety 'C68 H8 F32 N4 O16 Ru4, C20 H30 Co, 4(C O2)'
_chemical_formula_sum 'C92 H42 Co F32 N4 O24 Ru4'
_chemical_formula_weight 2658.492
_chemical_name_common {[Ru2(2356F4PhCO2)4]2[TCNQ]}(CoCp2)4CO2
_space_group_crystal_system triclinic
_space_group_IT_number 2
_space_group_name_Hall '-P 1'
_space_group_name_H-M_alt 'P -1'
_audit_update_record
;
2022-11-15 deposited with the CCDC.	2022-12-26 downloaded from the CCDC.
;
_cell_angle_alpha 98.991(3)
_cell_angle_beta 110.110(4)
_cell_angle_gamma 97.830(4)
_cell_formula_units_Z 1
_cell_length_a 10.8295(4)
_cell_length_b 14.3466(5)
_cell_length_c 16.2889(7)
_cell_measurement_temperature 195
_cell_volume 2297.50(17)
_computing_cell_refinement 'RIETAN-FP (Izumi and Momma, 2007)'
_computing_molecular_graphics 'VESTA (Momma and Izumi, 2008)'
_computing_structure_refinement 'RIETAN-FP (Izumi and Momma, 2007)'
_diffrn_ambient_temperature 195
_diffrn_detector 'Multiple micro-strip detector system'
_diffrn_measurement_device_type debye-scherrer
_diffrn_radiation_type synchrotron
_diffrn_radiation_wavelength 0.799690
_diffrn_source 'Synchrotron radiation'
_diffrn_source_type 'SPring-8 BL02B2'
_exptl_crystal_density_diffrn 1.9214
_exptl_crystal_density_method 'not measured'
_exptl_crystal_description powder
_exptl_crystal_F_000 1305.00
_pd_calc_method 'Rietveld Refinement'
_pd_char_colour brown
_pd_instr_location ' ?'
_pd_meas_2theta_range_inc 0.0060
_pd_meas_2theta_range_max 78.2160
_pd_meas_2theta_range_min 2.1000
_pd_meas_number_of_points 12687
_pd_meas_scan_method step
_pd_proc_2theta_range_inc 0.0060
_pd_proc_2theta_range_max 39.9960
_pd_proc_2theta_range_min 2.1000
_pd_proc_ls_background_function 'composite background function'
_pd_proc_ls_pref_orient_corr ' ?'
_pd_proc_ls_profile_function 'split Pearson VII function'
_pd_proc_ls_prof_R_factor 0.02469
_pd_proc_ls_prof_wR_expected 0.00724
_pd_proc_ls_prof_wR_factor 0.03480
_pd_spec_mounting ' ?'
_pd_spec_mount_mode reflection
_pd_spec_shape flat_sheet
_refine_diff_density_max 0.0
_refine_diff_density_min 0.0
_refine_ls_extinction_method none
_refine_ls_goodness_of_fit_all 4.8033
_refine_ls_hydrogen_treatment riding
_refine_ls_matrix_type full
_refine_ls_number_constraints 77
_refine_ls_number_parameters 7
_refine_ls_number_restraints 0
_refine_ls_R_factor_all 0.00994
_refine_ls_R_Fsqd_factor 0.00995
_refine_ls_R_I_factor 0.04107
_refine_ls_shift/su_max 0.0
_refine_ls_weighting_details 1/<i>y</i>~i~
_refine_ls_weighting_scheme sigma
_cod_data_source_file d2sc06337a2.cif
_cod_data_source_block Ru-2356F4-TCNQ-CoCp'2-CO2
_cod_depositor_comments 'Adding full bibliography for 1568198--1568200.cif.'
_cod_original_cell_volume 2297.51(17)
_cod_original_formula_sum 'C92 H42 Co N4 Ru4 F32 O24'
_cod_database_code 1568198

loop_
_space_group_symop_id
_space_group_symop_operation_xyz
1 x,y,z
2 -x,-y,-z

loop_
_atom_site_label
_atom_site_fract_x
_atom_site_fract_y
_atom_site_fract_z
_atom_site_occupancy
_atom_site_site_symmetry_multiplicity
_atom_site_Wyckoff_symbol
_atom_site_adp_type
_atom_site_U_iso_or_equiv
_atom_site_type_symbol
C1 -0.27036 -0.02858 -0.06573 1 2 i Uiso 0.18206 C
C2 -0.42404 -0.04653 -0.10044 1 2 i Uiso 0.18206 C
C3 -0.48889 0.02862 -0.08464 1 2 i Uiso 0.18206 C
C4 -0.6308 0.01235 -0.11834 1 2 i Uiso 0.18206 C
C5 -0.70636 -0.07546 -0.1644 1 2 i Uiso 0.18206 C
C6 -0.64777 -0.14999 -0.17999 1 2 i Uiso 0.18206 C
C7 -0.50644 -0.1371 -0.1489 1 2 i Uiso 0.18206 C
F1 -0.41059 0.11376 -0.03576 1 2 i Uiso 0.18206 F
F2 -0.69634 0.08275 -0.10582 1 2 i Uiso 0.18206 F
F3 -0.73201 -0.23778 -0.22666 1 2 i Uiso 0.18206 F
F4 -0.4445 -0.20878 -0.16442 1 2 i Uiso 0.18206 F
O1 -0.20082 0.047 -0.00608 1 2 i Uiso 0.18206 O
O2 -0.21778 -0.09191 -0.09833 1 2 i Uiso 0.18206 O
C8 0.02607 -0.08212 0.13808 1 2 i Uiso 0.18206 C
C9 0.05616 -0.13103 0.21691 1 2 i Uiso 0.18206 C
C10 0.01314 -0.09815 0.28241 1 2 i Uiso 0.18206 C
C11 0.03446 -0.13987 0.35489 1 2 i Uiso 0.18206 C
C12 0.09859 -0.21909 0.36204 1 2 i Uiso 0.18206 C
C13 0.14359 -0.25357 0.29368 1 2 i Uiso 0.18206 C
C14 0.12342 -0.20874 0.22286 1 2 i Uiso 0.18206 C
F5 -0.04971 -0.02058 0.27626 1 2 i Uiso 0.18206 F
F6 -0.00533 -0.10096 0.4194 1 2 i Uiso 0.18206 F
F7 0.20268 -0.32979 0.2952 1 2 i Uiso 0.18206 F
F8 0.16892 -0.23495 0.15777 1 2 i Uiso 0.18206 F
O3 0.02412 0.0054 0.15102 1 2 i Uiso 0.18206 O
O4 0.00168 -0.13294 0.0621 1 2 i Uiso 0.18206 O
C15 0.13014 0.35311 0.52145 1 2 i Uiso 0.18206 C
C16 0.20917 0.27254 0.53318 1 2 i Uiso 0.18206 C
C17 0.17308 0.1941 0.45983 1 2 i Uiso 0.18206 C
C18 0.2406 0.12146 0.46688 1 2 i Uiso 0.18206 C
C19 0.346 0.11926 0.54656 1 2 i Uiso 0.18206 C
C20 0.38297 0.19538 0.61989 1 2 i Uiso 0.18206 C
C21 0.31598 0.2736 0.61375 1 2 i Uiso 0.18206 C
F9 0.06842 0.18622 0.37963 1 2 i Uiso 0.18206 F
F10 0.20434 0.04915 0.3916 1 2 i Uiso 0.18206 F
F11 0.48551 0.18999 0.69696 1 2 i Uiso 0.18206 F
F12 0.3599 0.34707 0.68526 1 2 i Uiso 0.18206 F
O5 0.10897 0.38398 0.44943 1 2 i Uiso 0.18206 O
O6 0.08605 0.38507 0.58132 1 2 i Uiso 0.18206 O
C22 0.2369 0.62599 0.5778 1 2 i Uiso 0.18206 C
C23 0.37735 0.69023 0.62148 1 2 i Uiso 0.18206 C
C24 0.40195 0.79007 0.62345 1 2 i Uiso 0.18206 C
C25 0.53236 0.84885 0.66049 1 2 i Uiso 0.18206 C
C26 0.64364 0.80882 0.69919 1 2 i Uiso 0.18206 C
C27 0.61963 0.70981 0.69917 1 2 i Uiso 0.18206 C
C28 0.48989 0.65021 0.66065 1 2 i Uiso 0.18206 C
F13 0.2936 0.83252 0.58963 1 2 i Uiso 0.18206 F
F14 0.55694 0.94577 0.65992 1 2 i Uiso 0.18206 F
F15 0.72628 0.67309 0.73945 1 2 i Uiso 0.18206 F
F16 0.47531 0.55639 0.66227 1 2 i Uiso 0.18206 F
O7 0.18896 0.5998 0.49247 1 2 i Uiso 0.18206 O
O8 0.17239 0.60198 0.62633 1 2 i Uiso 0.18206 O
N1 0.00191 0.21638 0.12042 1 2 i Uiso 0.18206 N
N2 0.0363 0.49581 0.29544 1 2 i Uiso 0.18206 N
C29 0.00382 0.29776 0.1289 1 2 i Uiso 0.18206 C
C30 0.01352 0.39992 0.14195 1 2 i Uiso 0.18206 C
C31 0.02498 0.45171 0.22763 1 2 i Uiso 0.18206 C
C32 0.00905 0.45135 0.07202 1 2 i Uiso 0.18206 C
C33 -0.00936 0.39982 -0.01534 1 2 i Uiso 0.18206 C
C34 -0.0193 0.44651 -0.08467 1 2 i Uiso 0.18206 C
Ru1 0.00881 0.07119 0.04534 1 2 i Uiso 0.01725 Ru
Ru2 0.00924 0.49818 0.43177 1 2 i Uiso 0.01725 Ru
Co1 0.5 0.5 0 1 1 e Uiso 0.01725 Co
C35 0.32402 0.42253 0.00508 1 2 i Uiso 0.18206 C
C36 0.31 0.33161 0.03988 1 2 i Uiso 0.18206 C
C37 0.35269 0.52157 0.05411 1 2 i Uiso 0.18206 C
C38 0.37637 0.55601 0.15181 1 2 i Uiso 0.18206 C
C39 0.35239 0.5829 -0.00476 1 2 i Uiso 0.18206 C
C40 0.37764 0.69176 0.01647 1 2 i Uiso 0.18206 C
C41 0.32283 0.52351 -0.09189 1 2 i Uiso 0.18206 C
C42 0.30834 0.56253 -0.17491 1 2 i Uiso 0.18206 C
C43 0.30757 0.4236 -0.08414 1 2 i Uiso 0.18206 C
C44 0.27882 0.33472 -0.15648 1 2 i Uiso 0.18206 C
C45 0.31791 0.50064 0.42061 1 2 i Uiso 0.18206 C
O9 0.33257 0.47561 0.48764 1 2 i Uiso 0.18206 O
O10 0.30326 0.52573 0.35362 1 2 i Uiso 0.18206 O
C46 0.53468 0.28365 0.52559 1 2 i Uiso 0.18206 C
O11 0.59574 0.22419 0.54608 1 2 i Uiso 0.18206 O
O12 0.4732 0.34282 0.50491 1 2 i Uiso 0.18206 O
H5 -0.79955 -0.08469 -0.18556 1 2 i Uiso 0.21847 H
H12 0.11095 -0.24797 0.41079 1 2 i Uiso 0.21847 H
H19 0.38984 0.06775 0.54983 1 2 i Uiso 0.21847 H
H26 0.73023 0.8462 0.72401 1 2 i Uiso 0.21847 H
H33 -0.01473 0.33351 -0.02567 1 2 i Uiso 0.21847 H
H34 -0.033 0.41068 -0.14094 1 2 i Uiso 0.21847 H
H36A 0.3343 0.28155 0.00574 1 2 i Uiso 0.27309 H
H36B 0.36817 0.34378 0.10176 1 2 i Uiso 0.27309 H
H36C 0.21863 0.31172 0.03427 1 2 i Uiso 0.27309 H
H38A 0.4178 0.51166 0.1853 1 2 i Uiso 0.27309 H
H38B 0.43428 0.61869 0.17415 1 2 i Uiso 0.27309 H
H38C 0.29208 0.55956 0.15809 1 2 i Uiso 0.27309 H
H40A 0.43981 0.71617 0.07709 1 2 i Uiso 0.27309 H
H40B 0.41464 0.71602 -0.02364 1 2 i Uiso 0.27309 H
H40C 0.29451 0.71224 0.00944 1 2 i Uiso 0.27309 H
H42A 0.3639 0.62579 -0.15828 1 2 i Uiso 0.27309 H
H42B 0.33567 0.5206 -0.2144 1 2 i Uiso 0.27309 H
H42C 0.21623 0.56598 -0.20482 1 2 i Uiso 0.27309 H
H44A 0.31691 0.35018 -0.19911 1 2 i Uiso 0.27309 H
H44B 0.31783 0.28517 -0.13006 1 2 i Uiso 0.27309 H
H44C 0.18345 0.31234 -0.18624 1 2 i Uiso 0.27309 H

loop_
_atom_type_symbol
_atom_type_description
_atom_type_scat_dispersion_real
_atom_type_scat_dispersion_imag
_atom_type_scat_source
Ru Ru -1.1833 1.0299 'International Tables for Crystallography, Vol. C'
F F 0.0153 0.0134 'International Tables for Crystallography, Vol. C'
O O 0.0087 0.0080 'International Tables for Crystallography, Vol. C'
N N 0.0038 0.0042 'International Tables for Crystallography, Vol. C'
C C 0.0013 0.0021 'International Tables for Crystallography, Vol. C'
H H -0.0006 0.0000 'International Tables for Crystallography, Vol. C'
Co Co 0.2703 1.1957 'International Tables for Crystallography, Vol. C'

loop_
_geom_angle_atom_site_label_1
_geom_angle_atom_site_label_2
_geom_angle_atom_site_label_3
_geom_angle
_geom_angle_site_symmetry_1
_geom_angle_site_symmetry_2
_geom_angle_site_symmetry_3
_geom_angle_publ_flag
O2 C1 O1 122.989(2) 1_555 . 1_555 ?
O2 C1 C2 117.207(2) 1_555 . 1_555 ?
O1 C1 C2 119.8018(7) 1_555 . 1_555 ?
C3 C2 C7 116.996(3) 1_555 . 1_555 ?
C3 C2 C1 120.241(2) 1_555 . 1_555 ?
C7 C2 C1 122.763(1) 1_555 . 1_555 ?
F1 C3 C2 117.000(3) 1_555 . 1_555 ?
F1 C3 C4 122.865(1) 1_555 . 1_555 ?
C2 C3 C4 120.124(2) 1_555 . 1_555 ?
F2 C4 C5 117.001(3) 1_555 . 1_555 ?
F2 C4 C3 121.844(2) 1_555 . 1_555 ?
C5 C4 C3 121.1548(9) 1_555 . 1_555 ?
C4 C5 C6 120.524(3) 1_555 . 1_555 ?
C5 C6 F3 116.999(3) 1_555 . 1_555 ?
C5 C6 C7 120.490(2) 1_555 . 1_555 ?
F3 C6 C7 122.510(1) 1_555 . 1_555 ?
F4 C7 C2 116.999(3) 1_555 . 1_555 ?
F4 C7 C6 122.302(2) 1_555 . 1_555 ?
C2 C7 C6 120.695(1) 1_555 . 1_555 ?
C1 O1 Ru1 120.6209(7) 1_555 . 1_555 ?
C1 O2 Ru1 117.003(2) 1_555 . 2_555 ?
O3 C8 O4 123.023(1) 1_555 . 1_555 ?
O3 C8 C9 119.080(2) 1_555 . 1_555 ?
O4 C8 C9 117.884(3) 1_555 . 1_555 ?
C10 C9 C14 120.014(1) 1_555 . 1_555 ?
C10 C9 C8 117.000(2) 1_555 . 1_555 ?
C14 C9 C8 122.975(1) 1_555 . 1_555 ?
C9 C10 C11 120.336(2) 1_555 . 1_555 ?
C9 C10 F5 119.053(1) 1_555 . 1_555 ?
C11 C10 F5 120.594(1) 1_555 . 1_555 ?
F6 C11 C10 117.272(2) 1_555 . 1_555 ?
F6 C11 C12 121.530(2) 1_555 . 1_555 ?
C10 C11 C12 121.181(1) 1_555 . 1_555 ?
C11 C12 C13 118.557(1) 1_555 . 1_555 ?
F7 C13 C14 119.418(1) 1_555 . 1_555 ?
F7 C13 C12 121.723(1) 1_555 . 1_555 ?
C14 C13 C12 118.845(2) 1_555 . 1_555 ?
F8 C14 C13 121.945(2) 1_555 . 1_555 ?
F8 C14 C9 117.002(1) 1_555 . 1_555 ?
C13 C14 C9 121.035(1) 1_555 . 1_555 ?
C8 O3 Ru1 117.002(2) 1_555 . 1_555 ?
C8 O4 Ru1 121.136(3) 1_555 . 2_555 ?
O6 C15 O5 122.994(2) 1_555 . 1_555 ?
O6 C15 C16 119.992(2) 1_555 . 1_555 ?
O5 C15 C16 116.9955(9) 1_555 . 1_555 ?
C17 C16 C21 119.211(2) 1_555 . 1_555 ?
C17 C16 C15 117.778(2) 1_555 . 1_555 ?
C21 C16 C15 123.011(1) 1_555 . 1_555 ?
C18 C17 F9 117.093(1) 1_555 . 1_555 ?
C18 C17 C16 119.896(2) 1_555 . 1_555 ?
F9 C17 C16 123.001(2) 1_555 . 1_555 ?
C17 C18 F10 117.006(2) 1_555 . 1_555 ?
C17 C18 C19 122.459(1) 1_555 . 1_555 ?
F10 C18 C19 120.520(2) 1_555 . 1_555 ?
C20 C19 C18 118.752(2) 1_555 . 1_555 ?
F11 C20 C19 116.989(2) 1_555 . 1_555 ?
F11 C20 C21 123.011(1) 1_555 . 1_555 ?
C19 C20 C21 120.000(2) 1_555 . 1_555 ?
F12 C21 C20 117.392(2) 1_555 . 1_555 ?
F12 C21 C16 122.937(2) 1_555 . 1_555 ?
C20 C21 C16 119.655(1) 1_555 . 1_555 ?
C15 O5 Ru2 118.9547(9) 1_555 . 1_555 ?
C15 O6 Ru2 119.177(2) 1_555 . 2_566 ?
O7 C22 O8 122.995(2) 1_555 . 1_555 ?
O7 C22 C23 116.9986(1) 1_555 . 1_555 ?
O8 C22 C23 120.000(3) 1_555 . 1_555 ?
C28 C23 C24 116.994(2) 1_555 . 1_555 ?
C28 C23 C22 120.174(3) 1_555 . 1_555 ?
C24 C23 C22 122.821(1) 1_555 . 1_555 ?
F13 C24 C23 118.536(2) 1_555 . 1_555 ?
F13 C24 C25 118.512(3) 1_555 . 1_555 ?
C23 C24 C25 122.934(1) 1_555 . 1_555 ?
F14 C25 C26 117.158(2) 1_555 . 1_555 ?
F14 C25 C24 122.999(1) 1_555 . 1_555 ?
C26 C25 C24 119.840(3) 1_555 . 1_555 ?
C25 C26 C27 117.536(2) 1_555 . 1_555 ?
F15 C27 C26 117.009(2) 1_555 . 1_555 ?
F15 C27 C28 120.048(3) 1_555 . 1_555 ?
C26 C27 C28 122.931(1) 1_555 . 1_555 ?
F16 C28 C23 120.814(1) 1_555 . 1_555 ?
F16 C28 C27 119.446(1) 1_555 . 1_555 ?
C23 C28 C27 119.739(3) 1_555 . 1_555 ?
C22 O7 Ru2 117.9853(1) 1_555 . 1_555 ?
C22 O8 Ru2 119.831(2) 1_555 . 2_566 ?
C29 N1 Ru1 153.293(1) 1_555 . 1_555 ?
C31 N2 Ru2 147.874(2) 1_555 . 1_555 ?
N1 C29 C30 177.0451(1) 1_555 . 1_555 ?
C31 C30 C29 117.936(1) 1_555 . 1_555 ?
C31 C30 C32 119.373(3) 1_555 . 1_555 ?
C29 C30 C32 122.675(2) 1_555 . 1_555 ?
N2 C31 C30 177.6373(1) 1_555 . 1_555 ?
C33 C32 C34 117.000(1) 1_555 . 2_565 ?
C33 C32 C30 119.985(3) 1_555 . 1_555 ?
C34 C32 C30 123.000(2) 2_565 . 1_555 ?
C34 C33 C32 121.377(3) 1_555 . 1_555 ?
C33 C34 C32 121.613(2) 1_555 . 2_565 ?
C43 C35 C37 108.158(2) 1_555 . 1_555 ?
C43 C35 C36 123.9991(9) 1_555 . 1_555 ?
C37 C35 C36 127.830(3) 1_555 . 1_555 ?
C39 C37 C35 108.759(3) 1_555 . 1_555 ?
C39 C37 C38 124.001(2) 1_555 . 1_555 ?
C35 C37 C38 127.2266(5) 1_555 . 1_555 ?
C37 C39 C41 107.634(3) 1_555 . 1_555 ?
C37 C39 C40 127.500(2) 1_555 . 1_555 ?
C41 C39 C40 124.866(1) 1_555 . 1_555 ?
C39 C41 C43 107.986(2) 1_555 . 1_555 ?
C39 C41 C42 124.000(3) 1_555 . 1_555 ?
C43 C41 C42 128.0007(7) 1_555 . 1_555 ?
C35 C43 C41 107.4417(3) 1_555 . 1_555 ?
C35 C43 C44 124.557(2) 1_555 . 1_555 ?
C41 C43 C44 128.001(2) 1_555 . 1_555 ?
O10 C45 O9 179.9491 1_555 . 1_555 ?
O12 C46 O11 179.7345 1_555 . 1_555 ?

loop_
_geom_bond_atom_site_label_1
_geom_bond_atom_site_label_2
_geom_bond_distance
_geom_bond_site_symmetry_1
_geom_bond_site_symmetry_2
_geom_bond_publ_flag
C1 O2 1.2766 . 1_555 ?
C1 O1 1.2774 . 1_555 ?
C1 C2 1.5319(1) . 1_555 ?
C2 C3 1.4021 . 1_555 ?
C2 C7 1.4095 . 1_555 ?
C3 F1 1.3395 . 1_555 ?
C3 C4 1.4141(1) . 1_555 ?
C4 F2 1.3401 . 1_555 ?
C4 C5 1.3495 . 1_555 ?
C5 C6 1.3495 . 1_555 ?
C6 F3 1.3811 . 1_555 ?
C6 C7 1.4121(1) . 1_555 ?
C7 F4 1.3397 . 1_555 ?
C8 O3 1.2445 . 1_555 ?
C8 O4 1.2545 . 1_555 ?
C8 C9 1.5179 . 1_555 ?
C9 C10 1.3499 . 1_555 ?
C9 C14 1.4104 . 1_555 ?
C10 C11 1.3698 . 1_555 ?
C10 F5 1.3806 . 1_555 ?
C11 F6 1.3399 . 1_555 ?
C11 C12 1.4101 . 1_555 ?
C12 C13 1.4102 . 1_555 ?
C13 F7 1.3394 . 1_555 ?
C13 C14 1.3743 . 1_555 ?
C14 F8 1.3392 . 1_555 ?
C15 O6 1.2764 . 1_555 ?
C15 O5 1.2767 . 1_555 ?
C15 C16 1.5269 . 1_555 ?
C16 C17 1.4091 . 1_555 ?
C16 C21 1.4161 . 1_555 ?
C17 C18 1.3495 . 1_555 ?
C17 F9 1.3802 . 1_555 ?
C18 F10 1.3764 . 1_555 ?
C18 C19 1.4115 . 1_555 ?
C19 C20 1.387 . 1_555 ?
C20 F11 1.3821 . 1_555 ?
C20 C21 1.4152 . 1_555 ?
C21 F12 1.3389 . 1_555 ?
C22 O7 1.2766(1) . 1_555 ?
C22 O8 1.2772 . 1_555 ?
C22 C23 1.5291 . 1_555 ?
C23 C28 1.4116 . 1_555 ?
C23 C24 1.414 . 1_555 ?
C24 F13 1.3807 . 1_555 ?
C24 C25 1.4143 . 1_555 ?
C25 F14 1.3817 . 1_555 ?
C25 C26 1.3996 . 1_555 ?
C26 C27 1.4087 . 1_555 ?
C27 F15 1.3396 . 1_555 ?
C27 C28 1.4134 . 1_555 ?
C28 F16 1.3392 . 1_555 ?
N1 C29 1.1505 . 1_555 ?
N2 C31 1.1414 . 1_555 ?
C29 C30 1.4317 . 1_555 ?
C30 C31 1.4306(1) . 1_555 ?
C30 C29 1.4317 . 1_555 ?
C30 C32 1.4419 . 1_555 ?
C32 C33 1.4309(1) . 1_555 ?
C32 C34 1.4309 . 2_565 ?
C33 C34 1.3812 . 1_555 ?
Ru1 O3 2.0581(1) . 1_555 ?
Ru1 O4 2.0582(1) . 2_555 ?
Ru1 O2 2.0853(1) . 2_555 ?
Ru1 O1 2.0886(1) . 1_555 ?
Ru1 Ru1 2.2689(1) . 2_555 ?
Ru1 N1 2.2691(1) . 1_555 ?
Ru2 O7 2.0842(1) . 1_555 ?
Ru2 O6 2.0849(1) . 2_566 ?
Ru2 O5 2.0856(1) . 1_555 ?
Ru2 O8 2.0867(1) . 2_566 ?
Ru2 Ru2 2.2926(1) . 2_566 ?
Ru2 N2 2.3335(1) . 1_555 ?
Co1 C43 2.0897(1) . 1_555 ?
Co1 C41 2.0964(1) . 1_555 ?
Co1 C37 2.1057(1) . 1_555 ?
Co1 C35 2.1058(1) . 1_555 ?
Co1 C39 2.1065(1) . 1_555 ?
C35 C43 1.4050(1) . 1_555 ?
C35 C37 1.4518 . 1_555 ?
C35 C36 1.5107 . 1_555 ?
C37 C39 1.3986 . 1_555 ?
C37 C38 1.5105(1) . 1_555 ?
C39 C41 1.4414(1) . 1_555 ?
C39 C40 1.511 . 1_555 ?
C41 C43 1.4506 . 1_555 ?
C41 C42 1.5104(1) . 1_555 ?
C43 C44 1.5102 . 1_555 ?
C45 O10 1.1682 . 1_555 ?
C45 O9 1.1683 . 1_555 ?
C46 O12 1.1689 . 1_555 ?
C46 O11 1.1694 . 1_555 ?
